data_7717366
loop_
_publ_author_name
'Leitner, Daniel'
'Neururer, Florian Rochus'
'Hohloch, Stephan'

_publ_section_title
;
 Synthesis and Electrochemical Properties of Molybdenum Nitrido Complexes
 Supported by Redox-Active NHC and MIC Ligands
;
_journal_name_full 'Dalton Transactions'
_journal_paper_doi 10.1039/D4DT02405B
_journal_year 2024
_chemical_formula_moiety 'C40 H54 Mo N4 O3, 1.5(C6 H6)'
_chemical_formula_sum 'C49 H63 Mo N4 O3'
_chemical_formula_weight 851.97
_space_group_crystal_system triclinic
_space_group_IT_number 2
_space_group_name_Hall '-P 1'
_space_group_name_H-M_alt 'P -1'
_atom_sites_solution_hydrogens geom
_atom_sites_solution_primary dual
_audit_creation_date 2023-01-05
_audit_creation_method
;
Olex2 1.5-alpha
(compiled 2022.11.02 svn.ra8b101fa for OlexSys, GUI svn.r6635)
;
_audit_update_record
;
2024-06-23 deposited with the CCDC.	2024-10-29 downloaded from the CCDC.
;
_cell_angle_alpha 95.467(2)
_cell_angle_beta 107.910(2)
_cell_angle_gamma 109.900(2)
_cell_formula_units_Z 2
_cell_length_a 12.3406(6)
_cell_length_b 13.6168(7)
_cell_length_c 15.6475(9)
_cell_measurement_reflns_used 7950
_cell_measurement_temperature 173.00
_cell_measurement_theta_max 25.517
_cell_measurement_theta_min 2.378
_cell_volume 2293.1(2)
_computing_cell_refinement 'SAINT V8.40B (?, 2016)'
_computing_data_reduction 'SAINT V8.40B (?, 2016)'
_computing_molecular_graphics 'Olex2 1.5-alpha (Dolomanov et al., 2009)'
_computing_publication_material 'Olex2 1.5-alpha (Dolomanov et al., 2009)'
_computing_structure_refinement 'SHELXL 2014/7 (Sheldrick, 2015)'
_computing_structure_solution 'SHELXT 2014/5 (Sheldrick, 2014)'
_diffrn_ambient_temperature 173.00
_diffrn_measured_fraction_theta_full 0.999
_diffrn_measured_fraction_theta_max 0.997
_diffrn_measurement_device_type 'Bruker D8 Quest, Photon III'
_diffrn_measurement_method '\f and \w scans'
_diffrn_radiation_type MoK\a
_diffrn_radiation_wavelength 0.71073
_diffrn_reflns_av_R_equivalents 0.0968
_diffrn_reflns_av_unetI/netI 0.0472
_diffrn_reflns_Laue_measured_fraction_full 0.999
_diffrn_reflns_Laue_measured_fraction_max 0.997
_diffrn_reflns_limit_h_max 15
_diffrn_reflns_limit_h_min -15
_diffrn_reflns_limit_k_max 17
_diffrn_reflns_limit_k_min -17
_diffrn_reflns_limit_l_max 19
_diffrn_reflns_limit_l_min -19
_diffrn_reflns_number 78746
_diffrn_reflns_point_group_measured_fraction_full 0.999
_diffrn_reflns_point_group_measured_fraction_max 0.997
_diffrn_reflns_theta_full 25.242
_diffrn_reflns_theta_max 26.452
_diffrn_reflns_theta_min 1.897
_diffrn_source_current 1.0
_diffrn_source_power 0.05
_diffrn_source_voltage 50.0
_diffrn_standards_number 0
_exptl_absorpt_coefficient_mu 0.330
_exptl_absorpt_correction_T_max 0.7454
_exptl_absorpt_correction_T_min 0.6886
_exptl_absorpt_correction_type multi-scan
_exptl_absorpt_process_details
;
SADABS-2016/2 (Bruker,2016/2) was used for absorption correction.
wR2(int) was 0.0955 before and 0.0482 after correction.
The Ratio of minimum to maximum transmission is 0.9238.
The \l/2 correction factor is Not present.
;
_exptl_crystal_colour red
_exptl_crystal_colour_primary red
_exptl_crystal_density_diffrn 1.234
_exptl_crystal_description plate
_exptl_crystal_F_000 902
_exptl_crystal_size_max 0.25
_exptl_crystal_size_mid 0.23
_exptl_crystal_size_min 0.08
_refine_diff_density_max 0.656
_refine_diff_density_min -0.586
_refine_diff_density_rms 0.066
_refine_ls_extinction_method none
_refine_ls_goodness_of_fit_ref 1.040
_refine_ls_hydrogen_treatment constr
_refine_ls_matrix_type full
_refine_ls_number_parameters 530
_refine_ls_number_reflns 9426
_refine_ls_number_restraints 0
_refine_ls_restrained_S_all 1.040
_refine_ls_R_factor_all 0.0552
_refine_ls_R_factor_gt 0.0432
_refine_ls_shift/su_max 0.001
_refine_ls_shift/su_mean 0.000
_refine_ls_structure_factor_coef Fsqd
_refine_ls_weighting_details 'w=1/[\s^2^(Fo^2^)+(0.0450P)^2^+1.9141P] where P=(Fo^2^+2Fc^2^)/3'
_refine_ls_weighting_scheme calc
_refine_ls_wR_factor_gt 0.1015
_refine_ls_wR_factor_ref 0.1114
_reflns_Friedel_coverage 0.000
_reflns_number_gt 7786
_reflns_number_total 9426
_reflns_threshold_expression 'I > 2\s(I)'
_cod_data_source_file d4dt02405b2.cif
_cod_data_source_block sh_149n_0m
_cod_database_code 7717366
_shelx_shelxl_version_number 2014/7
_shelx_space_group_comment
;
The symmetry employed for this shelxl refinement is uniquely defined
by the following loop, which should always be used as a source of
symmetry information in preference to the above space-group names.
They are only intended as comments.
;
_shelx_estimated_absorpt_t_max 0.974
_shelx_estimated_absorpt_t_min 0.922
_olex2_refinement_description
;
1. Fixed Uiso
 At 1.2 times of:
  All C(H) groups
 At 1.5 times of:
  All C(H,H,H) groups
2.a Aromatic/amide H refined with riding coordinates:
 C8(H8), C6(H6), C44(H44), C12(H12), C14(H14), C42(H42), C104(H104),
 C100(H100), C105(H105), C101(H101), C103(H103), C102(H102), C202(H202),
 C201(H201), C200(H200)
2.b Idealised Me refined as rotating group:
 C32(H32A,H32B,H32C), C31(H31A,H31B,H31C), C24(H24A,H24B,H24C), C22(H22A,H22B,
 H22C), C30(H30A,H30B,H30C), C48(H48A,H48B,H48C), C23(H23A,H23B,H23C), C18(H18A,
 H18B,H18C), C20(H20A,H20B,H20C), C46(H46A,H46B,H46C), C61(H61A,H61B,H61C),
 C47(H47A,H47B,H47C), C19(H19A,H19B,H19C), C28(H28A,H28B,H28C), C27(H27A,H27B,
 H27C), C26(H26A,H26B,H26C)
;
_olex2_submission_special_instructions 'No special instructions were received'

loop_
_space_group_symop_operation_xyz
'x, y, z'
'-x, -y, -z'

loop_
_atom_site_label
_atom_site_type_symbol
_atom_site_fract_x
_atom_site_fract_y
_atom_site_fract_z
_atom_site_U_iso_or_equiv
_atom_site_adp_type
_atom_site_occupancy
_atom_site_site_symmetry_order
_atom_site_calc_flag
_atom_site_refinement_flags_posn
_atom_site_refinement_flags_adp
_atom_site_refinement_flags_occupancy
_atom_site_disorder_assembly
_atom_site_disorder_group
Mo1 Mo 0.36317(2) 0.26539(2) 0.65165(2) 0.02774(8) Uani 1 1 d . . . . .
O40 O 0.45122(16) 0.19772(14) 0.73456(13) 0.0309(4) Uani 1 1 d . . . . .
O2 O 0.49817(17) 0.40618(14) 0.71635(12) 0.0306(4) Uani 1 1 d . . . . .
O1 O 0.29517(18) 0.16095(15) 0.53715(13) 0.0344(4) Uani 1 1 d . . . . .
N1 N 0.3794(2) 0.46919(18) 0.56352(16) 0.0329(5) Uani 1 1 d . . . . .
N10 N 0.2456(2) 0.2601(2) 0.68220(17) 0.0368(5) Uani 1 1 d . . . . .
C11 C 0.4573(2) 0.5456(2) 0.64838(19) 0.0310(6) Uani 1 1 d . . . . .
N2 N 0.3464(2) 0.5034(2) 0.48568(17) 0.0404(6) Uani 1 1 d . . . . .
N3 N 0.2705(2) 0.4138(2) 0.42324(16) 0.0391(6) Uani 1 1 d . . . . .
C8 C 0.0389(2) -0.0011(2) 0.32720(19) 0.0314(6) Uani 1 1 d . . . . .
H8 H -0.0087 -0.0745 0.2978 0.038 Uiso 1 1 calc R U . . .
C1 C 0.3283(2) 0.3603(2) 0.55191(18) 0.0297(6) Uani 1 1 d . . . . .
C6 C 0.0802(3) 0.1821(2) 0.32595(19) 0.0331(6) Uani 1 1 d . . . . .
H6 H 0.0617 0.2359 0.2972 0.040 Uiso 1 1 calc R U . . .
C7 C 0.0098(2) 0.0754(2) 0.28283(18) 0.0312(6) Uani 1 1 d . . . . .
C40 C 0.5689(2) 0.2047(2) 0.77504(18) 0.0286(5) Uani 1 1 d . . . . .
C45 C 0.6033(2) 0.1856(2) 0.8638(2) 0.0323(6) Uani 1 1 d . . . . .
C16 C 0.5125(2) 0.5092(2) 0.72383(18) 0.0271(5) Uani 1 1 d . . . . .
C9 C 0.1341(2) 0.0237(2) 0.41241(18) 0.0292(6) Uani 1 1 d . . . . .
C5 C 0.1780(2) 0.2129(2) 0.41094(19) 0.0319(6) Uani 1 1 d . . . . .
C44 C 0.7237(3) 0.1945(2) 0.9063(2) 0.0376(7) Uani 1 1 d . . . . .
H44 H 0.7482 0.1816 0.9665 0.045 Uiso 1 1 calc R U . . .
C12 C 0.4733(3) 0.6529(2) 0.6533(2) 0.0355(6) Uani 1 1 d . . . . .
H12 H 0.4332 0.6745 0.6007 0.043 Uiso 1 1 calc R U . . .
C2 C 0.2548(2) 0.3235(2) 0.45882(18) 0.0315(6) Uani 1 1 d . . . . .
C14 C 0.6040(2) 0.6906(2) 0.81036(19) 0.0309(6) Uani 1 1 d . . . . .
H14 H 0.6560 0.7417 0.8666 0.037 Uiso 1 1 calc R U . . .
C13 C 0.5476(2) 0.7272(2) 0.7351(2) 0.0327(6) Uani 1 1 d . . . . .
C21 C 0.1640(3) -0.0638(2) 0.45731(19) 0.0327(6) Uani 1 1 d . . . . .
C41 C 0.6531(3) 0.2306(2) 0.72966(19) 0.0323(6) Uani 1 1 d . . . . .
C10 C 0.2019(2) 0.1321(2) 0.45478(18) 0.0300(6) Uani 1 1 d . . . . .
C15 C 0.5891(2) 0.5843(2) 0.80827(18) 0.0280(5) Uani 1 1 d . . . . .
C32 C 0.5575(3) 0.4562(2) 0.9140(2) 0.0397(7) Uani 1 1 d . . . . .
H32A H 0.4859 0.4732 0.9122 0.060 Uiso 1 1 calc R U . . .
H32B H 0.5956 0.4447 0.9751 0.060 Uiso 1 1 calc R U . . .
H32C H 0.5305 0.3911 0.8672 0.060 Uiso 1 1 calc R U . . .
C17 C -0.0956(3) 0.0459(2) 0.1892(2) 0.0388(7) Uani 1 1 d . . . . .
C31 C 0.7526(3) 0.5154(3) 0.8802(2) 0.0425(7) Uani 1 1 d . . . . .
H31A H 0.7150 0.4554 0.8265 0.064 Uiso 1 1 calc R U . . .
H31B H 0.7922 0.4930 0.9351 0.064 Uiso 1 1 calc R U . . .
H31C H 0.8148 0.5756 0.8699 0.064 Uiso 1 1 calc R U . . .
C24 C 0.0795(3) -0.1760(2) 0.3971(2) 0.0391(7) Uani 1 1 d . . . . .
H24A H -0.0063 -0.1900 0.3906 0.059 Uiso 1 1 calc R U . . .
H24B H 0.1047 -0.2294 0.4261 0.059 Uiso 1 1 calc R U . . .
H24C H 0.0861 -0.1804 0.3362 0.059 Uiso 1 1 calc R U . . .
C43 C 0.8093(3) 0.2216(2) 0.8639(2) 0.0392(7) Uani 1 1 d . . . . .
C29 C 0.6525(2) 0.5499(2) 0.89449(18) 0.0310(6) Uani 1 1 d . . . . .
C22 C 0.1460(3) -0.0612(3) 0.5503(2) 0.0456(8) Uani 1 1 d . . . . .
H22A H 0.2028 0.0078 0.5926 0.068 Uiso 1 1 calc R U . . .
H22B H 0.1633 -0.1192 0.5765 0.068 Uiso 1 1 calc R U . . .
H22C H 0.0606 -0.0706 0.5410 0.068 Uiso 1 1 calc R U . . .
C30 C 0.7131(3) 0.6416(2) 0.9801(2) 0.0441(7) Uani 1 1 d . . . . .
H30A H 0.7781 0.7011 0.9716 0.066 Uiso 1 1 calc R U . . .
H30B H 0.7495 0.6164 1.0341 0.066 Uiso 1 1 calc R U . . .
H30C H 0.6507 0.6661 0.9893 0.066 Uiso 1 1 calc R U . . .
C42 C 0.7729(3) 0.2393(2) 0.7764(2) 0.0376(6) Uani 1 1 d . . . . .
H42 H 0.8315 0.2581 0.7470 0.045 Uiso 1 1 calc R U . . .
C48 C 0.5110(3) 0.1564(3) 0.9109(2) 0.0422(7) Uani 1 1 d . . . . .
H48A H 0.4919 0.2185 0.9262 0.063 Uiso 1 1 calc R U . . .
H48B H 0.5459 0.1346 0.9676 0.063 Uiso 1 1 calc R U . . .
H48C H 0.4352 0.0970 0.8697 0.063 Uiso 1 1 calc R U . . .
C23 C 0.2974(3) -0.0489(3) 0.4705(2) 0.0445(7) Uani 1 1 d . . . . .
H23A H 0.3068 -0.0540 0.4105 0.067 Uiso 1 1 calc R U . . .
H23B H 0.3165 -0.1048 0.4993 0.067 Uiso 1 1 calc R U . . .
H23C H 0.3542 0.0217 0.5102 0.067 Uiso 1 1 calc R U . . .
C25 C 0.5660(3) 0.8457(2) 0.7465(2) 0.0395(7) Uani 1 1 d . . . . .
C104 C 0.2908(3) 0.5934(3) 0.8343(2) 0.0496(8) Uani 1 1 d . . . . .
H104 H 0.3733 0.6281 0.8372 0.060 Uiso 1 1 calc R U . . .
C100 C 0.1094(3) 0.4357(3) 0.7949(2) 0.0531(9) Uani 1 1 d . . . . .
H100 H 0.0661 0.3608 0.7699 0.064 Uiso 1 1 calc R U . . .
C105 C 0.2292(3) 0.4859(3) 0.7990(2) 0.0491(8) Uani 1 1 d . . . . .
H105 H 0.2687 0.4456 0.7772 0.059 Uiso 1 1 calc R U . . .
C18 C -0.1895(3) 0.0922(3) 0.1982(2) 0.0544(9) Uani 1 1 d . . . . .
H18A H -0.2250 0.0614 0.2423 0.082 Uiso 1 1 calc R U . . .
H18B H -0.2556 0.0745 0.1380 0.082 Uiso 1 1 calc R U . . .
H18C H -0.1481 0.1702 0.2200 0.082 Uiso 1 1 calc R U . . .
C20 C -0.1641(3) -0.0751(3) 0.1534(2) 0.0482(8) Uani 1 1 d . . . . .
H20A H -0.1062 -0.1066 0.1456 0.072 Uiso 1 1 calc R U . . .
H20B H -0.2306 -0.0904 0.0939 0.072 Uiso 1 1 calc R U . . .
H20C H -0.1993 -0.1060 0.1976 0.072 Uiso 1 1 calc R U . . .
C46 C 0.6154(3) 0.2487(3) 0.6333(2) 0.0426(7) Uani 1 1 d . . . . .
H46A H 0.5457 0.1845 0.5919 0.064 Uiso 1 1 calc R U . . .
H46B H 0.6853 0.2636 0.6123 0.064 Uiso 1 1 calc R U . . .
H46C H 0.5905 0.3099 0.6328 0.064 Uiso 1 1 calc R U . . .
C61 C 0.2217(3) 0.4269(3) 0.3288(2) 0.0519(9) Uani 1 1 d . . . . .
H61A H 0.1354 0.4185 0.3134 0.078 Uiso 1 1 calc R U . . .
H61B H 0.2264 0.3724 0.2859 0.078 Uiso 1 1 calc R U . . .
H61C H 0.2709 0.4984 0.3241 0.078 Uiso 1 1 calc R U . . .
C47 C 0.9411(3) 0.2315(3) 0.9128(3) 0.0610(10) Uani 1 1 d . . . . .
H47A H 0.9910 0.3038 0.9515 0.091 Uiso 1 1 calc R U . . .
H47B H 0.9765 0.2181 0.8670 0.091 Uiso 1 1 calc R U . . .
H47C H 0.9406 0.1789 0.9514 0.091 Uiso 1 1 calc R U . . .
C101 C 0.0526(3) 0.4938(3) 0.8268(3) 0.0574(9) Uani 1 1 d . . . . .
H101 H -0.0300 0.4595 0.8239 0.069 Uiso 1 1 calc R U . . .
C19 C -0.0422(4) 0.0930(4) 0.1188(2) 0.0691(12) Uani 1 1 d . . . . .
H19A H -0.0008 0.1710 0.1399 0.104 Uiso 1 1 calc R U . . .
H19B H -0.1093 0.0748 0.0591 0.104 Uiso 1 1 calc R U . . .
H19C H 0.0175 0.0632 0.1123 0.104 Uiso 1 1 calc R U . . .
C103 C 0.2341(3) 0.6514(3) 0.8655(3) 0.0574(9) Uani 1 1 d . . . . .
H103 H 0.2769 0.7265 0.8893 0.069 Uiso 1 1 calc R U . . .
C102 C 0.1159(4) 0.6016(3) 0.8628(3) 0.0614(10) Uani 1 1 d . . . . .
H102 H 0.0776 0.6421 0.8859 0.074 Uiso 1 1 calc R U . . .
C28 C 0.7041(3) 0.9154(3) 0.7767(3) 0.0600(10) Uani 1 1 d . . . . .
H28A H 0.7484 0.9062 0.8372 0.090 Uiso 1 1 calc R U . . .
H28B H 0.7157 0.9908 0.7807 0.090 Uiso 1 1 calc R U . . .
H28C H 0.7366 0.8939 0.7316 0.090 Uiso 1 1 calc R U . . .
C27 C 0.5189(4) 0.8748(3) 0.8196(3) 0.0744(13) Uani 1 1 d . . . . .
H27A H 0.4306 0.8302 0.8010 0.112 Uiso 1 1 calc R U . . .
H27B H 0.5309 0.9505 0.8272 0.112 Uiso 1 1 calc R U . . .
H27C H 0.5646 0.8625 0.8782 0.112 Uiso 1 1 calc R U . . .
C202 C -0.0103(5) 0.3986(4) 0.4644(3) 0.0723(12) Uani 1 1 d . . . . .
H202 H -0.0179 0.3291 0.4397 0.087 Uiso 1 1 calc R U . . .
C201 C 0.0727(4) 0.4536(4) 0.5510(3) 0.0738(12) Uani 1 1 d . . . . .
H201 H 0.1236 0.4222 0.5868 0.089 Uiso 1 1 calc R U . . .
C200 C 0.0828(4) 0.5538(4) 0.5862(3) 0.0781(13) Uani 1 1 d . . . . .
H200 H 0.1405 0.5910 0.6464 0.094 Uiso 1 1 calc R U . . .
C26 C 0.4999(5) 0.8698(3) 0.6571(3) 0.0846(16) Uani 1 1 d . . . . .
H26A H 0.5296 0.8498 0.6095 0.127 Uiso 1 1 calc R U . . .
H26B H 0.5168 0.9466 0.6665 0.127 Uiso 1 1 calc R U . . .
H26C H 0.4107 0.8287 0.6374 0.127 Uiso 1 1 calc R U . . .

loop_
_atom_site_aniso_label
_atom_site_aniso_U_11
_atom_site_aniso_U_22
_atom_site_aniso_U_33
_atom_site_aniso_U_23
_atom_site_aniso_U_13
_atom_site_aniso_U_12
Mo1 0.02684(13) 0.02663(12) 0.02640(13) 0.00504(9) 0.00308(9) 0.01258(9)
O40 0.0279(9) 0.0270(9) 0.0311(10) 0.0054(8) 0.0020(8) 0.0110(8)
O2 0.0336(10) 0.0280(9) 0.0275(10) 0.0062(8) 0.0041(8) 0.0153(8)
O1 0.0353(10) 0.0307(10) 0.0303(10) 0.0018(8) 0.0002(8) 0.0164(9)
N1 0.0356(13) 0.0309(12) 0.0276(12) 0.0093(10) 0.0038(10) 0.0137(10)
N10 0.0323(12) 0.0400(13) 0.0377(13) 0.0093(11) 0.0084(11) 0.0174(11)
C11 0.0299(14) 0.0270(13) 0.0293(14) 0.0040(11) 0.0049(11) 0.0090(11)
N2 0.0455(15) 0.0418(14) 0.0284(13) 0.0101(11) 0.0053(11) 0.0173(12)
N3 0.0435(14) 0.0453(14) 0.0283(13) 0.0138(11) 0.0073(11) 0.0205(12)
C8 0.0274(13) 0.0326(14) 0.0300(14) 0.0015(11) 0.0090(11) 0.0094(11)
C1 0.0290(13) 0.0290(13) 0.0263(13) 0.0037(11) 0.0025(11) 0.0130(11)
C6 0.0332(14) 0.0349(15) 0.0301(14) 0.0082(12) 0.0077(12) 0.0149(12)
C7 0.0269(13) 0.0372(15) 0.0239(13) 0.0022(11) 0.0060(11) 0.0100(12)
C40 0.0249(13) 0.0226(12) 0.0325(14) 0.0026(10) 0.0020(11) 0.0108(10)
C45 0.0287(14) 0.0262(13) 0.0370(15) 0.0070(11) 0.0057(12) 0.0104(11)
C16 0.0275(13) 0.0226(12) 0.0299(13) 0.0060(10) 0.0090(11) 0.0093(10)
C9 0.0281(13) 0.0329(14) 0.0263(13) 0.0033(11) 0.0088(11) 0.0136(11)
C5 0.0308(14) 0.0338(14) 0.0290(14) 0.0040(11) 0.0076(11) 0.0139(12)
C44 0.0329(15) 0.0349(15) 0.0367(16) 0.0104(12) 0.0012(12) 0.0131(12)
C12 0.0362(15) 0.0297(14) 0.0361(15) 0.0105(12) 0.0061(12) 0.0128(12)
C2 0.0303(14) 0.0338(14) 0.0279(14) 0.0058(11) 0.0035(11) 0.0160(12)
C14 0.0265(13) 0.0291(13) 0.0326(14) 0.0039(11) 0.0080(11) 0.0087(11)
C13 0.0300(14) 0.0268(13) 0.0366(15) 0.0075(11) 0.0087(12) 0.0082(11)
C21 0.0331(14) 0.0327(14) 0.0326(15) 0.0036(12) 0.0106(12) 0.0152(12)
C41 0.0348(14) 0.0269(13) 0.0318(14) 0.0011(11) 0.0071(12) 0.0139(12)
C10 0.0270(13) 0.0350(14) 0.0229(13) 0.0006(11) 0.0037(11) 0.0125(11)
C15 0.0245(12) 0.0298(13) 0.0284(13) 0.0064(11) 0.0076(11) 0.0108(11)
C32 0.0466(17) 0.0401(16) 0.0262(14) 0.0075(12) 0.0092(13) 0.0131(14)
C17 0.0340(15) 0.0400(16) 0.0304(15) 0.0041(12) 0.0026(12) 0.0096(13)
C31 0.0356(16) 0.0508(18) 0.0424(17) 0.0129(14) 0.0076(13) 0.0238(15)
C24 0.0388(16) 0.0312(15) 0.0423(17) 0.0042(13) 0.0108(13) 0.0124(13)
C43 0.0288(15) 0.0373(16) 0.0455(18) 0.0077(13) 0.0036(13) 0.0149(13)
C29 0.0310(14) 0.0315(14) 0.0261(13) 0.0059(11) 0.0044(11) 0.0124(12)
C22 0.062(2) 0.0434(17) 0.0369(17) 0.0095(14) 0.0204(16) 0.0250(16)
C30 0.0471(18) 0.0402(17) 0.0296(15) 0.0011(13) -0.0011(13) 0.0142(14)
C42 0.0331(15) 0.0357(15) 0.0449(17) 0.0039(13) 0.0148(13) 0.0152(13)
C48 0.0324(15) 0.0480(18) 0.0404(17) 0.0162(14) 0.0072(13) 0.0127(14)
C23 0.0348(16) 0.0394(16) 0.058(2) 0.0072(15) 0.0093(15) 0.0204(14)
C25 0.0438(17) 0.0243(13) 0.0452(18) 0.0082(12) 0.0100(14) 0.0125(13)
C104 0.0407(18) 0.052(2) 0.056(2) 0.0163(17) 0.0170(16) 0.0177(16)
C100 0.062(2) 0.0349(17) 0.048(2) 0.0045(15) 0.0119(17) 0.0106(16)
C105 0.059(2) 0.052(2) 0.0438(19) 0.0129(16) 0.0188(16) 0.0306(18)
C18 0.0439(19) 0.052(2) 0.049(2) -0.0013(16) -0.0092(15) 0.0231(16)
C20 0.0410(17) 0.0444(18) 0.0398(18) -0.0020(14) -0.0049(14) 0.0142(15)
C46 0.0440(17) 0.0487(18) 0.0375(17) 0.0050(14) 0.0145(14) 0.0223(15)
C61 0.059(2) 0.0475(19) 0.0362(17) 0.0171(15) 0.0072(16) 0.0118(16)
C47 0.0324(17) 0.080(3) 0.070(3) 0.023(2) 0.0093(17) 0.0274(18)
C101 0.0398(19) 0.053(2) 0.068(2) 0.0081(18) 0.0168(17) 0.0086(16)
C19 0.051(2) 0.089(3) 0.0337(19) 0.0177(19) 0.0018(16) -0.001(2)
C103 0.047(2) 0.0382(18) 0.073(3) 0.0011(17) 0.0149(18) 0.0090(15)
C102 0.056(2) 0.055(2) 0.078(3) 0.003(2) 0.028(2) 0.0263(19)
C28 0.057(2) 0.0336(17) 0.083(3) 0.0105(18) 0.026(2) 0.0101(16)
C27 0.101(3) 0.040(2) 0.115(4) 0.024(2) 0.069(3) 0.038(2)
C202 0.103(3) 0.063(3) 0.067(3) 0.027(2) 0.042(3) 0.037(3)
C201 0.084(3) 0.090(3) 0.066(3) 0.035(3) 0.028(2) 0.051(3)
C200 0.084(3) 0.078(3) 0.056(3) 0.018(2) 0.011(2) 0.025(3)
C26 0.115(4) 0.036(2) 0.072(3) 0.0185(19) -0.006(3) 0.027(2)

loop_
_atom_type_symbol
_atom_type_description
_atom_type_scat_dispersion_real
_atom_type_scat_dispersion_imag
_atom_type_scat_source
C C 0.0033 0.0016 'International Tables Vol C Tables 4.2.6.8 and 6.1.1.4'
H H 0.0000 0.0000 'International Tables Vol C Tables 4.2.6.8 and 6.1.1.4'
Mo Mo -1.6832 0.6857 'International Tables Vol C Tables 4.2.6.8 and 6.1.1.4'
N N 0.0061 0.0033 'International Tables Vol C Tables 4.2.6.8 and 6.1.1.4'
O O 0.0106 0.0060 'International Tables Vol C Tables 4.2.6.8 and 6.1.1.4'

loop_
_geom_angle_atom_site_label_1
_geom_angle_atom_site_label_2
_geom_angle_atom_site_label_3
_geom_angle
_geom_angle_site_symmetry_1
_geom_angle_site_symmetry_3
_geom_angle_publ_flag
O40 Mo1 O2 89.71(7) . . ?
O40 Mo1 C1 159.09(9) . . ?
O2 Mo1 C1 78.85(9) . . ?
O1 Mo1 O40 100.98(8) . . ?
O1 Mo1 O2 140.65(8) . . ?
O1 Mo1 C1 78.19(9) . . ?
N10 Mo1 O40 105.44(10) . . ?
N10 Mo1 O2 107.18(10) . . ?
N10 Mo1 O1 106.18(11) . . ?
N10 Mo1 C1 94.71(11) . . ?
C40 O40 Mo1 138.89(17) . . ?
C16 O2 Mo1 136.48(16) . . ?
C10 O1 Mo1 138.70(17) . . ?
N2 N1 C11 119.5(2) . . ?
N2 N1 C1 113.8(2) . . ?
C1 N1 C11 126.6(2) . . ?
C16 C11 N1 118.4(2) . . ?
C16 C11 C12 122.6(3) . . ?
C12 C11 N1 119.0(2) . . ?
N3 N2 N1 103.4(2) . . ?
N2 N3 C2 113.2(2) . . ?
N2 N3 C61 115.5(2) . . ?
C2 N3 C61 131.3(3) . . ?
C7 C8 H8 118.1 . . ?
C7 C8 C9 123.9(3) . . ?
C9 C8 H8 118.1 . . ?
N1 C1 Mo1 128.29(19) . . ?
N1 C1 C2 104.2(2) . . ?
C2 C1 Mo1 127.4(2) . . ?
C7 C6 H6 119.2 . . ?
C7 C6 C5 121.6(3) . . ?
C5 C6 H6 119.2 . . ?
C8 C7 C17 122.8(2) . . ?
C6 C7 C8 117.6(2) . . ?
C6 C7 C17 119.6(3) . . ?
O40 C40 C45 117.7(2) . . ?
O40 C40 C41 121.1(2) . . ?
C41 C40 C45 121.1(2) . . ?
C40 C45 C48 120.3(2) . . ?
C44 C45 C40 118.1(3) . . ?
C44 C45 C48 121.6(3) . . ?
O2 C16 C11 121.3(2) . . ?
O2 C16 C15 120.0(2) . . ?
C11 C16 C15 118.6(2) . . ?
C8 C9 C21 121.7(2) . . ?
C10 C9 C8 117.0(2) . . ?
C10 C9 C21 121.3(2) . . ?
C6 C5 C2 123.8(2) . . ?
C6 C5 C10 118.7(3) . . ?
C10 C5 C2 117.5(2) . . ?
C45 C44 H44 118.9 . . ?
C43 C44 C45 122.1(3) . . ?
C43 C44 H44 118.9 . . ?
C11 C12 H12 120.3 . . ?
C13 C12 C11 119.5(3) . . ?
C13 C12 H12 120.3 . . ?
N3 C2 C1 105.4(2) . . ?
N3 C2 C5 128.1(2) . . ?
C1 C2 C5 126.5(3) . . ?
C13 C14 H14 117.8 . . ?
C15 C14 H14 117.8 . . ?
C15 C14 C13 124.4(3) . . ?
C12 C13 C14 117.7(2) . . ?
C12 C13 C25 122.3(2) . . ?
C14 C13 C25 120.0(3) . . ?
C9 C21 C22 111.2(2) . . ?
C9 C21 C23 109.5(2) . . ?
C24 C21 C9 111.8(2) . . ?
C24 C21 C22 106.7(2) . . ?
C24 C21 C23 107.4(2) . . ?
C23 C21 C22 110.2(3) . . ?
C40 C41 C46 121.2(2) . . ?
C42 C41 C40 117.9(3) . . ?
C42 C41 C46 120.9(3) . . ?
O1 C10 C9 119.7(2) . . ?
O1 C10 C5 119.2(2) . . ?
C9 C10 C5 121.1(2) . . ?
C16 C15 C29 121.5(2) . . ?
C14 C15 C16 117.2(2) . . ?
C14 C15 C29 121.4(2) . . ?
H32A C32 H32B 109.5 . . ?
H32A C32 H32C 109.5 . . ?
H32B C32 H32C 109.5 . . ?
C29 C32 H32A 109.5 . . ?
C29 C32 H32B 109.5 . . ?
C29 C32 H32C 109.5 . . ?
C18 C17 C7 109.8(2) . . ?
C18 C17 C19 109.1(3) . . ?
C20 C17 C7 112.1(2) . . ?
C20 C17 C18 107.8(3) . . ?
C20 C17 C19 108.8(3) . . ?
C19 C17 C7 109.3(2) . . ?
H31A C31 H31B 109.5 . . ?
H31A C31 H31C 109.5 . . ?
H31B C31 H31C 109.5 . . ?
C29 C31 H31A 109.5 . . ?
C29 C31 H31B 109.5 . . ?
C29 C31 H31C 109.5 . . ?
C21 C24 H24A 109.5 . . ?
C21 C24 H24B 109.5 . . ?
C21 C24 H24C 109.5 . . ?
H24A C24 H24B 109.5 . . ?
H24A C24 H24C 109.5 . . ?
H24B C24 H24C 109.5 . . ?
C44 C43 C47 120.8(3) . . ?
C42 C43 C44 118.6(3) . . ?
C42 C43 C47 120.7(3) . . ?
C32 C29 C15 110.6(2) . . ?
C31 C29 C15 109.8(2) . . ?
C31 C29 C32 109.3(2) . . ?
C30 C29 C15 111.4(2) . . ?
C30 C29 C32 107.3(2) . . ?
C30 C29 C31 108.3(2) . . ?
C21 C22 H22A 109.5 . . ?
C21 C22 H22B 109.5 . . ?
C21 C22 H22C 109.5 . . ?
H22A C22 H22B 109.5 . . ?
H22A C22 H22C 109.5 . . ?
H22B C22 H22C 109.5 . . ?
C29 C30 H30A 109.5 . . ?
C29 C30 H30B 109.5 . . ?
C29 C30 H30C 109.5 . . ?
H30A C30 H30B 109.5 . . ?
H30A C30 H30C 109.5 . . ?
H30B C30 H30C 109.5 . . ?
C41 C42 H42 118.9 . . ?
C43 C42 C41 122.2(3) . . ?
C43 C42 H42 118.9 . . ?
C45 C48 H48A 109.5 . . ?
C45 C48 H48B 109.5 . . ?
C45 C48 H48C 109.5 . . ?
H48A C48 H48B 109.5 . . ?
H48A C48 H48C 109.5 . . ?
H48B C48 H48C 109.5 . . ?
C21 C23 H23A 109.5 . . ?
C21 C23 H23B 109.5 . . ?
C21 C23 H23C 109.5 . . ?
H23A C23 H23B 109.5 . . ?
H23A C23 H23C 109.5 . . ?
H23B C23 H23C 109.5 . . ?
C28 C25 C13 109.3(2) . . ?
C27 C25 C13 109.3(3) . . ?
C27 C25 C28 108.9(3) . . ?
C27 C25 C26 109.6(3) . . ?
C26 C25 C13 112.0(3) . . ?
C26 C25 C28 107.6(3) . . ?
C105 C104 H104 119.9 . . ?
C105 C104 C103 120.1(3) . . ?
C103 C104 H104 119.9 . . ?
C105 C100 H100 120.0 . . ?
C101 C100 H100 120.0 . . ?
C101 C100 C105 120.1(3) . . ?
C104 C105 C100 119.8(3) . . ?
C104 C105 H105 120.1 . . ?
C100 C105 H105 120.1 . . ?
C17 C18 H18A 109.5 . . ?
C17 C18 H18B 109.5 . . ?
C17 C18 H18C 109.5 . . ?
H18A C18 H18B 109.5 . . ?
H18A C18 H18C 109.5 . . ?
H18B C18 H18C 109.5 . . ?
C17 C20 H20A 109.5 . . ?
C17 C20 H20B 109.5 . . ?
C17 C20 H20C 109.5 . . ?
H20A C20 H20B 109.5 . . ?
H20A C20 H20C 109.5 . . ?
H20B C20 H20C 109.5 . . ?
C41 C46 H46A 109.5 . . ?
C41 C46 H46B 109.5 . . ?
C41 C46 H46C 109.5 . . ?
H46A C46 H46B 109.5 . . ?
H46A C46 H46C 109.5 . . ?
H46B C46 H46C 109.5 . . ?
N3 C61 H61A 109.5 . . ?
N3 C61 H61B 109.5 . . ?
N3 C61 H61C 109.5 . . ?
H61A C61 H61B 109.5 . . ?
H61A C61 H61C 109.5 . . ?
H61B C61 H61C 109.5 . . ?
C43 C47 H47A 109.5 . . ?
C43 C47 H47B 109.5 . . ?
C43 C47 H47C 109.5 . . ?
H47A C47 H47B 109.5 . . ?
H47A C47 H47C 109.5 . . ?
H47B C47 H47C 109.5 . . ?
C100 C101 H101 120.3 . . ?
C102 C101 C100 119.5(3) . . ?
C102 C101 H101 120.3 . . ?
C17 C19 H19A 109.5 . . ?
C17 C19 H19B 109.5 . . ?
C17 C19 H19C 109.5 . . ?
H19A C19 H19B 109.5 . . ?
H19A C19 H19C 109.5 . . ?
H19B C19 H19C 109.5 . . ?
C104 C103 H103 119.9 . . ?
C104 C103 C102 120.2(3) . . ?
C102 C103 H103 119.9 . . ?
C101 C102 H102 119.9 . . ?
C103 C102 C101 120.2(3) . . ?
C103 C102 H102 119.9 . . ?
C25 C28 H28A 109.5 . . ?
C25 C28 H28B 109.5 . . ?
C25 C28 H28C 109.5 . . ?
H28A C28 H28B 109.5 . . ?
H28A C28 H28C 109.5 . . ?
H28B C28 H28C 109.5 . . ?
C25 C27 H27A 109.5 . . ?
C25 C27 H27B 109.5 . . ?
C25 C27 H27C 109.5 . . ?
H27A C27 H27B 109.5 . . ?
H27A C27 H27C 109.5 . . ?
H27B C27 H27C 109.5 . . ?
C201 C202 H202 120.7 . . ?
C201 C202 C200 118.7(4) . 2_566 ?
C200 C202 H202 120.7 2_566 . ?
C202 C201 H201 119.8 . . ?
C202 C201 C200 120.3(4) . . ?
C200 C201 H201 119.8 . . ?
C202 C200 H200 119.5 2_566 . ?
C201 C200 C202 121.0(4) . 2_566 ?
C201 C200 H200 119.5 . . ?
C25 C26 H26A 109.5 . . ?
C25 C26 H26B 109.5 . . ?
C25 C26 H26C 109.5 . . ?
H26A C26 H26B 109.5 . . ?
H26A C26 H26C 109.5 . . ?
H26B C26 H26C 109.5 . . ?

loop_
_geom_bond_atom_site_label_1
_geom_bond_atom_site_label_2
_geom_bond_distance
_geom_bond_site_symmetry_2
_geom_bond_publ_flag
Mo1 O40 1.9378(17) . ?
Mo1 O2 1.9734(19) . ?
Mo1 O1 1.9271(19) . ?
Mo1 N10 1.644(2) . ?
Mo1 C1 2.154(3) . ?
O40 C40 1.360(3) . ?
O2 C16 1.342(3) . ?
O1 C10 1.351(3) . ?
N1 C11 1.428(3) . ?
N1 N2 1.341(3) . ?
N1 C1 1.368(3) . ?
C11 C16 1.396(4) . ?
C11 C12 1.398(4) . ?
N2 N3 1.324(3) . ?
N3 C2 1.377(4) . ?
N3 C61 1.467(4) . ?
C8 H8 0.9500 . ?
C8 C7 1.391(4) . ?
C8 C9 1.397(4) . ?
C1 C2 1.391(4) . ?
C6 H6 0.9500 . ?
C6 C7 1.384(4) . ?
C6 C5 1.401(4) . ?
C7 C17 1.536(4) . ?
C40 C45 1.400(4) . ?
C40 C41 1.399(4) . ?
C45 C44 1.385(4) . ?
C45 C48 1.504(4) . ?
C16 C15 1.415(4) . ?
C9 C21 1.532(4) . ?
C9 C10 1.397(4) . ?
C5 C2 1.451(4) . ?
C5 C10 1.416(4) . ?
C44 H44 0.9500 . ?
C44 C43 1.379(4) . ?
C12 H12 0.9500 . ?
C12 C13 1.380(4) . ?
C14 H14 0.9500 . ?
C14 C13 1.401(4) . ?
C14 C15 1.390(4) . ?
C13 C25 1.535(4) . ?
C21 C24 1.532(4) . ?
C21 C22 1.536(4) . ?
C21 C23 1.533(4) . ?
C41 C42 1.391(4) . ?
C41 C46 1.507(4) . ?
C15 C29 1.541(4) . ?
C32 H32A 0.9800 . ?
C32 H32B 0.9800 . ?
C32 H32C 0.9800 . ?
C32 C29 1.540(4) . ?
C17 C18 1.530(4) . ?
C17 C20 1.526(4) . ?
C17 C19 1.534(5) . ?
C31 H31A 0.9800 . ?
C31 H31B 0.9800 . ?
C31 H31C 0.9800 . ?
C31 C29 1.531(4) . ?
C24 H24A 0.9800 . ?
C24 H24B 0.9800 . ?
C24 H24C 0.9800 . ?
C43 C42 1.377(4) . ?
C43 C47 1.521(4) . ?
C29 C30 1.530(4) . ?
C22 H22A 0.9800 . ?
C22 H22B 0.9800 . ?
C22 H22C 0.9800 . ?
C30 H30A 0.9800 . ?
C30 H30B 0.9800 . ?
C30 H30C 0.9800 . ?
C42 H42 0.9500 . ?
C48 H48A 0.9800 . ?
C48 H48B 0.9800 . ?
C48 H48C 0.9800 . ?
C23 H23A 0.9800 . ?
C23 H23B 0.9800 . ?
C23 H23C 0.9800 . ?
C25 C28 1.533(5) . ?
C25 C27 1.512(5) . ?
C25 C26 1.516(5) . ?
C104 H104 0.9500 . ?
C104 C105 1.363(5) . ?
C104 C103 1.365(5) . ?
C100 H100 0.9500 . ?
C100 C105 1.379(5) . ?
C100 C101 1.373(5) . ?
C105 H105 0.9500 . ?
C18 H18A 0.9800 . ?
C18 H18B 0.9800 . ?
C18 H18C 0.9800 . ?
C20 H20A 0.9800 . ?
C20 H20B 0.9800 . ?
C20 H20C 0.9800 . ?
C46 H46A 0.9800 . ?
C46 H46B 0.9800 . ?
C46 H46C 0.9800 . ?
C61 H61A 0.9800 . ?
C61 H61B 0.9800 . ?
C61 H61C 0.9800 . ?
C47 H47A 0.9800 . ?
C47 H47B 0.9800 . ?
C47 H47C 0.9800 . ?
C101 H101 0.9500 . ?
C101 C102 1.369(5) . ?
C19 H19A 0.9800 . ?
C19 H19B 0.9800 . ?
C19 H19C 0.9800 . ?
C103 H103 0.9500 . ?
C103 C102 1.369(5) . ?
C102 H102 0.9500 . ?
C28 H28A 0.9800 . ?
C28 H28B 0.9800 . ?
C28 H28C 0.9800 . ?
C27 H27A 0.9800 . ?
C27 H27B 0.9800 . ?
C27 H27C 0.9800 . ?
C202 H202 0.9500 . ?
C202 C201 1.370(6) . ?
C202 C200 1.380(6) 2_566 ?
C201 H201 0.9500 . ?
C201 C200 1.371(6) . ?
C200 C202 1.379(6) 2_566 ?
C200 H200 0.9500 . ?
C26 H26A 0.9800 . ?
C26 H26B 0.9800 . ?
C26 H26C 0.9800 . ?

loop_
_geom_torsion_atom_site_label_1
_geom_torsion_atom_site_label_2
_geom_torsion_atom_site_label_3
_geom_torsion_atom_site_label_4
_geom_torsion
_geom_torsion_site_symmetry_1
_geom_torsion_site_symmetry_2
_geom_torsion_site_symmetry_3
_geom_torsion_site_symmetry_4
_geom_torsion_publ_flag
Mo1 O40 C40 C45 145.6(2) . . . . ?
Mo1 O40 C40 C41 -34.2(4) . . . . ?
Mo1 O2 C16 C11 -38.5(4) . . . . ?
Mo1 O2 C16 C15 144.3(2) . . . . ?
Mo1 O1 C10 C9 -140.3(2) . . . . ?
Mo1 O1 C10 C5 42.4(4) . . . . ?
Mo1 C1 C2 N3 -174.94(19) . . . . ?
Mo1 C1 C2 C5 5.3(4) . . . . ?
O40 C40 C45 C44 -178.8(2) . . . . ?
O40 C40 C45 C48 1.1(4) . . . . ?
O40 C40 C41 C42 178.2(2) . . . . ?
O40 C40 C41 C46 -1.7(4) . . . . ?
O2 C16 C15 C14 177.4(2) . . . . ?
O2 C16 C15 C29 -3.0(4) . . . . ?
N1 C11 C16 O2 3.2(4) . . . . ?
N1 C11 C16 C15 -179.5(2) . . . . ?
N1 C11 C12 C13 179.5(3) . . . . ?
N1 N2 N3 C2 -0.4(3) . . . . ?
N1 N2 N3 C61 -178.3(3) . . . . ?
N1 C1 C2 N3 1.0(3) . . . . ?
N1 C1 C2 C5 -178.8(3) . . . . ?
C11 N1 N2 N3 -176.7(2) . . . . ?
C11 N1 C1 Mo1 -7.9(4) . . . . ?
C11 N1 C1 C2 176.2(3) . . . . ?
C11 C16 C15 C14 0.2(4) . . . . ?
C11 C16 C15 C29 179.7(2) . . . . ?
C11 C12 C13 C14 -0.1(4) . . . . ?
C11 C12 C13 C25 -178.0(3) . . . . ?
N2 N1 C11 C16 -166.0(3) . . . . ?
N2 N1 C11 C12 15.3(4) . . . . ?
N2 N1 C1 Mo1 174.6(2) . . . . ?
N2 N1 C1 C2 -1.3(3) . . . . ?
N2 N3 C2 C1 -0.4(3) . . . . ?
N2 N3 C2 C5 179.3(3) . . . . ?
C8 C7 C17 C18 121.1(3) . . . . ?
C8 C7 C17 C20 1.3(4) . . . . ?
C8 C7 C17 C19 -119.4(3) . . . . ?
C8 C9 C21 C24 0.8(4) . . . . ?
C8 C9 C21 C22 -118.4(3) . . . . ?
C8 C9 C21 C23 119.7(3) . . . . ?
C8 C9 C10 O1 -179.9(2) . . . . ?
C8 C9 C10 C5 -2.7(4) . . . . ?
C1 N1 C11 C16 16.5(4) . . . . ?
C1 N1 C11 C12 -162.1(3) . . . . ?
C1 N1 N2 N3 1.1(3) . . . . ?
C6 C7 C17 C18 -59.2(4) . . . . ?
C6 C7 C17 C20 -178.9(3) . . . . ?
C6 C7 C17 C19 60.4(4) . . . . ?
C6 C5 C2 N3 -19.0(5) . . . . ?
C6 C5 C2 C1 160.7(3) . . . . ?
C6 C5 C10 O1 -179.3(2) . . . . ?
C6 C5 C10 C9 3.5(4) . . . . ?
C7 C8 C9 C21 -178.7(2) . . . . ?
C7 C8 C9 C10 0.8(4) . . . . ?
C7 C6 C5 C2 179.8(3) . . . . ?
C7 C6 C5 C10 -2.3(4) . . . . ?
C40 C45 C44 C43 0.1(4) . . . . ?
C40 C41 C42 C43 1.1(4) . . . . ?
C45 C40 C41 C42 -1.5(4) . . . . ?
C45 C40 C41 C46 178.6(3) . . . . ?
C45 C44 C43 C42 -0.5(4) . . . . ?
C45 C44 C43 C47 179.6(3) . . . . ?
C16 C11 C12 C13 0.9(4) . . . . ?
C16 C15 C29 C32 -51.9(3) . . . . ?
C16 C15 C29 C31 68.8(3) . . . . ?
C16 C15 C29 C30 -171.1(3) . . . . ?
C9 C8 C7 C6 0.3(4) . . . . ?
C9 C8 C7 C17 -179.9(3) . . . . ?
C5 C6 C7 C8 0.4(4) . . . . ?
C5 C6 C7 C17 -179.3(3) . . . . ?
C44 C43 C42 C41 -0.1(4) . . . . ?
C12 C11 C16 O2 -178.2(3) . . . . ?
C12 C11 C16 C15 -1.0(4) . . . . ?
C12 C13 C25 C28 -122.5(3) . . . . ?
C12 C13 C25 C27 118.3(4) . . . . ?
C12 C13 C25 C26 -3.4(5) . . . . ?
C2 C5 C10 O1 -1.3(4) . . . . ?
C2 C5 C10 C9 -178.5(2) . . . . ?
C14 C13 C25 C28 59.6(4) . . . . ?
C14 C13 C25 C27 -59.5(4) . . . . ?
C14 C13 C25 C26 178.8(3) . . . . ?
C14 C15 C29 C32 127.7(3) . . . . ?
C14 C15 C29 C31 -111.6(3) . . . . ?
C14 C15 C29 C30 8.4(4) . . . . ?
C13 C14 C15 C16 0.7(4) . . . . ?
C13 C14 C15 C29 -178.9(3) . . . . ?
C21 C9 C10 O1 -0.4(4) . . . . ?
C21 C9 C10 C5 176.8(2) . . . . ?
C41 C40 C45 C44 0.9(4) . . . . ?
C41 C40 C45 C48 -179.2(3) . . . . ?
C10 C9 C21 C24 -178.6(2) . . . . ?
C10 C9 C21 C22 62.2(3) . . . . ?
C10 C9 C21 C23 -59.8(3) . . . . ?
C10 C5 C2 N3 163.1(3) . . . . ?
C10 C5 C2 C1 -17.2(4) . . . . ?
C15 C14 C13 C12 -0.7(4) . . . . ?
C15 C14 C13 C25 177.2(3) . . . . ?
C48 C45 C44 C43 -179.8(3) . . . . ?
C104 C103 C102 C101 -1.5(6) . . . . ?
C100 C101 C102 C103 1.1(6) . . . . ?
C105 C104 C103 C102 0.9(6) . . . . ?
C105 C100 C101 C102 -0.1(6) . . . . ?
C46 C41 C42 C43 -179.0(3) . . . . ?
C61 N3 C2 C1 177.1(3) . . . . ?
C61 N3 C2 C5 -3.2(5) . . . . ?
C47 C43 C42 C41 179.8(3) . . . . ?
C101 C100 C105 C104 -0.4(5) . . . . ?
C103 C104 C105 C100 0.0(5) . . . . ?
C202 C201 C200 C202 -0.2(8) . . . 2_566 ?
C200 C202 C201 C200 0.2(8) 2_566 . . . ?
